data_1544606
loop_
_publ_author_name
'Komatsu, K.'
'Kuribayashi, T.'
'Kudoh, Y.'

_publ_section_title
;
 Effect of temperature and pressure on the crystal structure of topaz,
 Al2SiO4(OH,F)2 : Sample Pax08 at 1 atm, 873 K
;
_journal_name_full 'Journal of Mineralogical and Petrological Sciences'
_journal_page_first 167
_journal_page_last 180
_journal_volume 98
_journal_year 2003
_chemical_formula_sum 'Al2.01 F1.57 H0.43 O4.43 Si'
_chemical_name_common 'natural topaz @ 873 K'
_chemical_name_mineral 'topaz Al2.01Si1.00O4F1.57(OH)0.43 @ 873 K'
_space_group_IT_number 62
_space_group_name_H-M_alt 'P b n m'
_symmetry_space_group_name_Hall '-P 2c 2ab'
_symmetry_space_group_name_H-M 'P b n m'
_cell_angle_alpha 90
_cell_angle_beta 90
_cell_angle_gamma 90
_cell_formula_units_Z 4
_cell_length_a 4.6680(25)
_cell_length_b 8.8244(39)
_cell_length_c 8.4340(39)
_cell_volume 347.4(3)
_diffrn_ambient_temperature 873.15
_cod_data_source_file topaz-1atm_873K.cif
_cod_data_source_block topaz@873K
_cod_depositor_comments
;I added _diffrn_ambient_temperature tag to make measured temperature
 apparent.
;
_cod_original_formula_sum 'Al2.01 Si1.00 O4.43 F1.57 H0.43'
_cod_database_code 1544606

loop_
_space_group_symop_operation_xyz
'x, y, z'
'-x, -y, -z'
'x+1/2, -y+1/2, -z'
'-x+1/2, y+1/2, z'
'-x, -y, z+1/2'
'x, y, -z+1/2'
'-x+1/2, y+1/2, -z+1/2'
'x+1/2, -y+1/2, z+1/2'

loop_
_atom_site_label
_atom_site_occupancy
_atom_site_fract_x
_atom_site_fract_y
_atom_site_fract_z
_atom_site_adp_type
_atom_site_U_iso_or_equiv
_atom_site_type_symbol
Al 1.0 0.9029(3) 0.13122(13) 0.08245(16) Uiso 0.009500 Al
Si 1.0 0.6027(4) 0.05946(18) 0.750000 Uiso 0.007000 Si
O1 1.0 0.7013(9) 0.0324(5) 0.250000 Uiso 0.009100 O
O2 1.0 0.0428(9) 0.2565(5) 0.250000 Uiso 0.011100 O
O3 1.0 0.2096(6) 0.9886(3) 0.0931(3) Uiso 0.010700 O
F 1.0 0.5995(5) 0.2529(3) 0.0563(3) Uiso 0.016900 F

loop_
_atom_site_aniso_label
_atom_site_aniso_U_11
_atom_site_aniso_U_22
_atom_site_aniso_U_33
_atom_site_aniso_U_12
_atom_site_aniso_U_13
_atom_site_aniso_U_23
Al 0.01050 0.00810 0.01040 0.00090 -0.00030 0.00010
Si 0.00910 0.00590 0.00600 0.00020 0.00000 0.00000
O1 0.01300 0.00500 0.01100 -0.00130 0.00000 0.00000
O2 0.00900 0.01500 0.01100 -0.00200 0.00000 0.00000
O3 0.00990 0.00980 0.01390 0.00160 -0.00260 0.00040
F 0.02070 0.01390 0.02020 0.00630 -0.00280 0.00100
